data_7034804
loop_
_publ_author_name
'Bhalla, Rajiv'
'Levason, William'
'Luthra, Sajinder K.'
'McRobbie, Graeme'
'Monzittu, Francesco M.'
'Palmer, Jazmyn'
'Reid, Gillian'
'Sanderson, George'
'Zhang, Wenjian'

_publ_section_title
;
 Hydrothermal synthesis of Group 13 metal trifluoride complexes with
 neutral N-donor ligands.
;
_journal_issue 20
_journal_name_full 'Dalton transactions (Cambridge, England : 2003)'
_journal_page_first 9569
_journal_page_last 9580
_journal_paper_doi 10.1039/c5dt01120e
_journal_volume 44
_journal_year 2015
_chemical_formula_moiety 'C27 H35 Cl2 Ga N3, Cl4 Ga,C H2 Cl2'
_chemical_formula_sum 'C28 H37 Cl8 Ga2 N3'
_chemical_formula_weight 838.65
_chemical_name_systematic
;
 ?
;
_chemical_properties_physical Moisture-sensitive
_space_group_IT_number 2
_symmetry_cell_setting triclinic
_symmetry_Int_Tables_number 2
_symmetry_space_group_name_Hall '-P 1'
_symmetry_space_group_name_H-M 'P -1'
_atom_sites_solution_hydrogens geom
_atom_sites_solution_primary direct
_atom_sites_solution_secondary difmap
_audit_creation_method SHELXL-97
_audit_update_record
;
2015-03-10 deposited with the CCDC.
2015-04-20 downloaded from the CCDC.
;
_cell_angle_alpha 89.137(17)
_cell_angle_beta 78.682(16)
_cell_angle_gamma 65.276(15)
_cell_formula_units_Z 2
_cell_length_a 11.674(3)
_cell_length_b 12.642(4)
_cell_length_c 13.756(5)
_cell_measurement_reflns_used 3355
_cell_measurement_temperature 100(2)
_cell_measurement_theta_max 27.5
_cell_measurement_theta_min 2.3
_cell_volume 1803.1(10)
_computing_cell_refinement
;
CrystalClear-SM Expert 2.0 r7 (Rigaku, 2011)
;
_computing_data_collection
;
CrystalClear-SM Expert 2.0 r7 (Rigaku, 2011)
;
_computing_data_reduction
;
CrystalClear-SM Expert 2.0 r7 (Rigaku, 2011)
;
_computing_molecular_graphics 'ORTEP-III (Farrugia, 1997)'
_computing_publication_material 'PLATON (Spek, 2003), WinGX (Farrugia, 1999) and enCIFer (Allen et al., 2004).'
_computing_structure_refinement 'SHELXL-97 (Sheldrick, 2008)'
_computing_structure_solution 'SHELXS-97 (Sheldrick, 1997)'
_diffrn_ambient_temperature 100(2)
_diffrn_detector 'CCD plate'
_diffrn_detector_area_resol_mean 28.5714
_diffrn_detector_type 'Rigaku HG Saturn724+ (2x2 bin mode)'
_diffrn_measured_fraction_theta_full 0.953
_diffrn_measured_fraction_theta_max 0.953
_diffrn_measurement_device 'four-circle \k diffractometer'
_diffrn_measurement_device_type 'Rigaku AFC12 (Left)'
_diffrn_measurement_method 'profile data from \w-scans'
_diffrn_measurement_specimen_support 'MiTeGen micromount'
_diffrn_radiation_collimation 'Confocal mirrors, HF Varimax '
_diffrn_radiation_type MoK\a
_diffrn_radiation_wavelength 0.71075
_diffrn_reflns_av_R_equivalents 0.1406
_diffrn_reflns_av_sigmaI/netI 0.1971
_diffrn_reflns_limit_h_max 12
_diffrn_reflns_limit_h_min -15
_diffrn_reflns_limit_k_max 16
_diffrn_reflns_limit_k_min -16
_diffrn_reflns_limit_l_max 11
_diffrn_reflns_limit_l_min -17
_diffrn_reflns_number 16476
_diffrn_reflns_theta_full 27.48
_diffrn_reflns_theta_max 27.48
_diffrn_reflns_theta_min 3.03
_diffrn_source 'Rotating Anode'
_diffrn_source_current 55.0
_diffrn_source_power 2.475
_diffrn_source_voltage 45.0
_exptl_absorpt_coefficient_mu 2.111
_exptl_absorpt_correction_T_max 0.9590
_exptl_absorpt_correction_T_min 0.9018
_exptl_absorpt_correction_type multi-scan
_exptl_absorpt_process_details
;
Jacobson, R. (1998). REQAB. Private communication to the 
Rigaku Corporation, Tokyo, Japan.
;
_exptl_crystal_colour colorless
_exptl_crystal_density_diffrn 1.545
_exptl_crystal_density_method 'not measured'
_exptl_crystal_description chip
_exptl_crystal_F_000 848
_exptl_crystal_recrystallization_method 'Re-crystallisation from solvent: CH2Cl2/hexane'
_exptl_crystal_size_max 0.05
_exptl_crystal_size_mid 0.04
_exptl_crystal_size_min 0.02
_refine_diff_density_max 1.902
_refine_diff_density_min -1.029
_refine_diff_density_rms 0.184
_refine_ls_extinction_method none
_refine_ls_goodness_of_fit_ref 0.877
_refine_ls_hydrogen_treatment mixed
_refine_ls_matrix_type full
_refine_ls_number_parameters 379
_refine_ls_number_reflns 7870
_refine_ls_number_restraints 0
_refine_ls_restrained_S_all 0.877
_refine_ls_R_factor_all 0.1250
_refine_ls_R_factor_gt 0.0862
_refine_ls_shift/su_max 0.000
_refine_ls_shift/su_mean 0.000
_refine_ls_structure_factor_coef Fsqd
_refine_ls_weighting_details 'calc w=1/[\s^2^(Fo^2^)+(0.0744P)^2^+0.0000P] where P=(Fo^2^+2Fc^2^)/3'
_refine_ls_weighting_scheme calc
_refine_ls_wR_factor_gt 0.1924
_refine_ls_wR_factor_ref 0.2111
_reflns_number_gt 4228
_reflns_number_total 7870
_reflns_threshold_expression >2\s(I)
_cod_data_source_file c5dt01120e2.cif
_cod_data_source_block 2014gws062kx
_cod_depositor_comments
;
The following automatic conversions were performed:

'_symmetry_cell_setting' value 'Triclinic' changed to 'triclinic'
according to
/usr/data/users/saulius/crontab/automatic-downloads/rss-feeds/RSC/lib/dictionaries/cif_core.dic
dictionary named 'cif_core.dic' version 2.4.2 from 2011-04-26.

Automatic conversion script
Id: cif_fix_values 3271 2015-04-21 07:52:19Z andrius 

 Adding full bibliography for 7034798--7034806.cif.
;
_cod_original_cell_volume 1803.1(11)
_cod_original_sg_symbol_H-M P-1
_cod_database_code 7034804

loop_
_symmetry_equiv_pos_as_xyz
'x, y, z'
'-x, -y, -z'

loop_
_atom_site_label
_atom_site_type_symbol
_atom_site_fract_x
_atom_site_fract_y
_atom_site_fract_z
_atom_site_U_iso_or_equiv
_atom_site_adp_type
_atom_site_occupancy
_atom_site_symmetry_multiplicity
_atom_site_calc_flag
_atom_site_refinement_flags
Ga1 Ga 0.07513(7) 0.23666(7) 0.03321(5) 0.0284(2) Uani 1 1 d .
Ga2 Ga 0.20992(7) 0.64448(7) 0.30708(6) 0.0337(2) Uani 1 1 d .
Cl1 Cl 0.19840(16) 0.11906(16) 0.12677(12) 0.0340(4) Uani 1 1 d .
Cl2 Cl 0.15890(17) 0.34131(16) -0.05351(13) 0.0357(4) Uani 1 1 d .
Cl3 Cl 0.40257(17) 0.50718(17) 0.30562(14) 0.0386(5) Uani 1 1 d .
Cl4 Cl 0.21811(18) 0.81450(17) 0.30570(14) 0.0422(5) Uani 1 1 d .
Cl5 Cl 0.07556(18) 0.64057(19) 0.43999(14) 0.0444(5) Uani 1 1 d .
Cl6 Cl 0.1501(2) 0.61141(18) 0.17447(14) 0.0456(5) Uani 1 1 d .
N2 N -0.0956(5) 0.2377(5) 0.0304(4) 0.0255(13) Uani 1 1 d .
N3 N -0.0469(5) 0.3636(5) 0.1449(4) 0.0275(13) Uani 1 1 d .
N1 N 0.1210(5) 0.1113(5) -0.0828(4) 0.0309(14) Uani 1 1 d .
C11 C -0.1727(6) 0.3913(6) 0.1562(5) 0.0278(15) Uani 1 1 d .
C23 C -0.5433(7) 0.2513(7) 0.1217(5) 0.041(2) Uani 1 1 d .
H5A H -0.6296 0.2593 0.1183 0.062 Uiso 1 1 calc R
H5B H -0.5508 0.3150 0.1659 0.062 Uiso 1 1 calc R
H5C H -0.4960 0.1762 0.1477 0.062 Uiso 1 1 calc R
C6 C -0.1057(6) 0.1644(6) -0.0345(5) 0.0289(15) Uani 1 1 d .
C14 C -0.0931(6) 0.5129(6) 0.2696(5) 0.0294(16) Uani 1 1 d .
H7 H -0.0623 0.5522 0.3089 0.035 Uiso 1 1 calc R
C10 C -0.2028(6) 0.3168(6) 0.0919(5) 0.0284(15) Uani 1 1 d .
C8 C -0.3360(6) 0.2461(6) 0.0237(5) 0.0263(15) Uani 1 1 d .
C4 C 0.0368(6) 0.0201(6) -0.1838(5) 0.0310(16) Uani 1 1 d .
H10 H -0.0342 0.0065 -0.1943 0.037 Uiso 1 1 calc R
C5 C 0.0218(6) 0.0944(6) -0.1029(5) 0.0268(15) Uani 1 1 d .
C12 C -0.2635(6) 0.4809(6) 0.2246(5) 0.0311(17) Uani 1 1 d .
H12 H -0.3524 0.4983 0.2332 0.037 Uiso 1 1 calc R
C20 C -0.4706(6) 0.2563(6) 0.0177(5) 0.0303(17) Uani 1 1 d .
C7 C -0.2227(6) 0.1645(6) -0.0398(5) 0.0277(15) Uani 1 1 d .
H14 H -0.2271 0.1111 -0.0851 0.033 Uiso 1 1 calc R
C3 C 0.1575(7) -0.0340(6) -0.2493(5) 0.0313(16) Uani 1 1 d .
C17 C 0.0662(7) -0.1372(7) -0.3486(5) 0.040(2) Uani 1 1 d .
H16A H 0.0565 -0.1830 -0.2920 0.061 Uiso 1 1 calc R
H16B H 0.0846 -0.1838 -0.4107 0.061 Uiso 1 1 calc R
H16C H -0.0138 -0.0662 -0.3444 0.061 Uiso 1 1 calc R
C26 C -0.3752(8) 0.5975(7) 0.4452(5) 0.045(2) Uani 1 1 d .
H17A H -0.4165 0.5506 0.4248 0.068 Uiso 1 1 calc R
H17B H -0.4381 0.6606 0.4941 0.068 Uiso 1 1 calc R
H17C H -0.3028 0.5479 0.4749 0.068 Uiso 1 1 calc R
C24 C -0.3256(7) 0.6500(6) 0.3539(5) 0.0331(17) Uani 1 1 d .
C15 C -0.0067(7) 0.4223(6) 0.2008(5) 0.0322(17) Uani 1 1 d .
H19 H 0.0830 0.4011 0.1928 0.039 Uiso 1 1 calc R
C9 C -0.3214(7) 0.3213(6) 0.0890(5) 0.0339(17) Uani 1 1 d .
H20 H -0.3957 0.3768 0.1325 0.041 Uiso 1 1 calc R
C16 C 0.1779(7) -0.1036(6) -0.3463(5) 0.0337(18) Uani 1 1 d .
C27 C -0.2647(7) 0.7274(7) 0.3860(6) 0.043(2) Uani 1 1 d .
H22A H -0.2033 0.6842 0.4274 0.065 Uiso 1 1 calc R
H22B H -0.3326 0.7981 0.4241 0.065 Uiso 1 1 calc R
H22C H -0.2196 0.7491 0.3269 0.065 Uiso 1 1 calc R
C19 C 0.3041(7) -0.2157(7) -0.3615(6) 0.046(2) Uani 1 1 d .
H23A H 0.3775 -0.1952 -0.3701 0.070 Uiso 1 1 calc R
H23B H 0.3120 -0.2622 -0.4209 0.070 Uiso 1 1 calc R
H23C H 0.3033 -0.2613 -0.3033 0.070 Uiso 1 1 calc R
C13 C -0.2234(6) 0.5459(6) 0.2812(5) 0.0298(16) Uani 1 1 d .
C2 C 0.2590(7) -0.0153(6) -0.2249(5) 0.0355(18) Uani 1 1 d .
H25 H 0.3433 -0.0528 -0.2651 0.043 Uiso 1 1 calc R
C21 C -0.4636(7) 0.1602(6) -0.0534(5) 0.0363(18) Uani 1 1 d .
H26A H -0.4201 0.0838 -0.0283 0.055 Uiso 1 1 calc R
H26B H -0.4152 0.1629 -0.1195 0.055 Uiso 1 1 calc R
H26C H -0.5511 0.1728 -0.0579 0.055 Uiso 1 1 calc R
C18 C 0.1824(9) -0.0226(7) -0.4297(5) 0.048(2) Uani 1 1 d .
H27A H 0.1010 0.0480 -0.4184 0.071 Uiso 1 1 calc R
H27B H 0.1950 -0.0631 -0.4938 0.071 Uiso 1 1 calc R
H27C H 0.2539 -0.0011 -0.4303 0.071 Uiso 1 1 calc R
C1 C 0.2373(7) 0.0570(6) -0.1429(5) 0.0367(19) Uani 1 1 d .
H28 H 0.3075 0.0689 -0.1284 0.044 Uiso 1 1 calc R
C25 C -0.4365(7) 0.7249(7) 0.3040(5) 0.0395(19) Uani 1 1 d .
H29A H -0.4025 0.7542 0.2440 0.059 Uiso 1 1 calc R
H29B H -0.4994 0.7909 0.3502 0.059 Uiso 1 1 calc R
H29C H -0.4784 0.6774 0.2858 0.059 Uiso 1 1 calc R
C22 C -0.5426(7) 0.3761(6) -0.0216(6) 0.0410(19) Uani 1 1 d .
H31A H -0.4919 0.3823 -0.0854 0.061 Uiso 1 1 calc R
H31B H -0.5548 0.4384 0.0263 0.061 Uiso 1 1 calc R
H31C H -0.6269 0.3837 -0.0306 0.061 Uiso 1 1 calc R
Cl7 Cl 0.2373(2) 0.3102(2) 0.35369(15) 0.0561(6) Uani 1 1 d .
C28 C 0.2321(8) 0.1759(7) 0.3742(6) 0.049(2) Uani 1 1 d .
H98A H 0.1858 0.1602 0.3272 0.059 Uiso 1 1 calc R
H98B H 0.1837 0.1788 0.4425 0.059 Uiso 1 1 calc R
Cl8 Cl 0.3899(3) 0.0604(2) 0.3583(2) 0.0827(9) Uani 1 1 d .

loop_
_atom_site_aniso_label
_atom_site_aniso_U_11
_atom_site_aniso_U_22
_atom_site_aniso_U_33
_atom_site_aniso_U_23
_atom_site_aniso_U_13
_atom_site_aniso_U_12
Ga1 0.0253(4) 0.0282(5) 0.0273(4) -0.0050(3) -0.0016(3) -0.0084(4)
Ga2 0.0313(5) 0.0339(5) 0.0311(4) -0.0050(4) -0.0030(3) -0.0105(4)
Cl1 0.0339(10) 0.0316(10) 0.0322(9) -0.0040(8) -0.0068(7) -0.0098(8)
Cl2 0.0343(10) 0.0336(11) 0.0373(9) -0.0003(8) -0.0030(8) -0.0146(9)
Cl3 0.0312(10) 0.0335(11) 0.0425(10) -0.0035(9) -0.0008(8) -0.0082(9)
Cl4 0.0443(11) 0.0354(11) 0.0465(11) -0.0048(9) -0.0111(9) -0.0155(10)
Cl5 0.0347(11) 0.0539(13) 0.0363(10) -0.0085(10) 0.0052(8) -0.0159(10)
Cl6 0.0618(13) 0.0478(13) 0.0374(10) 0.0033(9) -0.0166(9) -0.0304(11)
N2 0.018(3) 0.024(3) 0.032(3) -0.006(3) -0.006(2) -0.005(3)
N3 0.029(3) 0.022(3) 0.026(3) 0.000(3) -0.005(2) -0.005(3)
N1 0.032(3) 0.030(4) 0.029(3) -0.005(3) 0.000(3) -0.014(3)
C11 0.024(4) 0.031(4) 0.022(3) -0.002(3) 0.004(3) -0.009(3)
C23 0.032(4) 0.048(5) 0.041(4) -0.012(4) 0.004(3) -0.019(4)
C6 0.030(4) 0.025(4) 0.027(3) 0.001(3) -0.003(3) -0.008(3)
C14 0.032(4) 0.027(4) 0.025(3) 0.000(3) -0.003(3) -0.009(3)
C10 0.030(4) 0.024(4) 0.023(3) -0.002(3) -0.002(3) -0.005(3)
C8 0.025(4) 0.023(4) 0.026(3) 0.001(3) 0.002(3) -0.010(3)
C4 0.031(4) 0.029(4) 0.031(4) -0.003(3) -0.006(3) -0.010(3)
C5 0.023(3) 0.027(4) 0.025(3) 0.000(3) -0.005(3) -0.005(3)
C12 0.027(4) 0.031(4) 0.028(3) -0.005(3) 0.000(3) -0.007(3)
C20 0.023(4) 0.027(4) 0.034(4) -0.010(3) 0.002(3) -0.006(3)
C7 0.030(4) 0.027(4) 0.027(3) -0.003(3) -0.006(3) -0.011(3)
C3 0.039(4) 0.024(4) 0.024(3) 0.000(3) -0.002(3) -0.008(4)
C17 0.038(4) 0.040(5) 0.034(4) -0.016(4) 0.001(3) -0.011(4)
C26 0.047(5) 0.041(5) 0.035(4) -0.013(4) 0.001(4) -0.010(4)
C24 0.036(4) 0.030(4) 0.032(4) -0.002(3) -0.006(3) -0.012(4)
C15 0.030(4) 0.034(4) 0.033(4) -0.002(3) -0.007(3) -0.013(4)
C9 0.034(4) 0.033(4) 0.028(4) -0.008(3) 0.001(3) -0.011(4)
C16 0.031(4) 0.033(4) 0.029(4) -0.014(3) 0.005(3) -0.011(4)
C27 0.038(5) 0.039(5) 0.044(4) -0.022(4) 0.001(4) -0.011(4)
C19 0.048(5) 0.044(5) 0.037(4) -0.018(4) 0.004(4) -0.014(4)
C13 0.031(4) 0.028(4) 0.025(3) 0.001(3) -0.002(3) -0.009(3)
C2 0.027(4) 0.032(4) 0.035(4) -0.010(4) 0.005(3) -0.005(4)
C21 0.031(4) 0.037(5) 0.037(4) -0.013(4) -0.002(3) -0.011(4)
C18 0.066(6) 0.047(5) 0.027(4) -0.002(4) -0.002(4) -0.026(5)
C1 0.026(4) 0.039(5) 0.041(4) -0.010(4) 0.001(3) -0.013(4)
C25 0.046(5) 0.030(5) 0.036(4) 0.001(4) -0.011(3) -0.008(4)
C22 0.035(4) 0.035(5) 0.057(5) 0.007(4) -0.016(4) -0.016(4)
Cl7 0.0776(16) 0.0504(14) 0.0420(11) 0.0020(11) -0.0140(11) -0.0282(13)
C28 0.061(6) 0.054(6) 0.040(4) -0.003(4) -0.005(4) -0.032(5)
Cl8 0.0683(17) 0.0512(17) 0.090(2) 0.0043(15) 0.0262(15) -0.0070(15)

loop_
_atom_type_symbol
_atom_type_description
_atom_type_scat_dispersion_real
_atom_type_scat_dispersion_imag
_atom_type_scat_source
C C 0.0033 0.0016 'International Tables Vol C Tables 4.2.6.8 and 6.1.1.4'
H H 0.0000 0.0000 'International Tables Vol C Tables 4.2.6.8 and 6.1.1.4'
N N 0.0061 0.0033 'International Tables Vol C Tables 4.2.6.8 and 6.1.1.4'
Cl Cl 0.1484 0.1585 'International Tables Vol C Tables 4.2.6.8 and 6.1.1.4'
Ga Ga 0.2307 1.6083 'International Tables Vol C Tables 4.2.6.8 and 6.1.1.4'

loop_
_geom_angle_atom_site_label_1
_geom_angle_atom_site_label_2
_geom_angle_atom_site_label_3
_geom_angle
N2 Ga1 N3 77.9(2)
N2 Ga1 N1 77.3(2)
N3 Ga1 N1 155.1(2)
N2 Ga1 Cl2 125.68(18)
N3 Ga1 Cl2 97.76(17)
N1 Ga1 Cl2 95.78(17)
N2 Ga1 Cl1 120.20(18)
N3 Ga1 Cl1 96.80(16)
N1 Ga1 Cl1 96.56(18)
Cl2 Ga1 Cl1 114.10(8)
Cl5 Ga2 Cl6 110.07(8)
Cl5 Ga2 Cl3 109.89(9)
Cl6 Ga2 Cl3 107.67(8)
Cl5 Ga2 Cl4 109.64(8)
Cl6 Ga2 Cl4 110.40(9)
Cl3 Ga2 Cl4 109.14(8)
C6 N2 C10 120.2(5)
C6 N2 Ga1 120.7(4)
C10 N2 Ga1 119.0(4)
C11 N3 C15 119.9(6)
C11 N3 Ga1 116.4(4)
C15 N3 Ga1 123.6(5)
C5 N1 C1 118.9(5)
C5 N1 Ga1 115.9(4)
C1 N1 Ga1 124.9(4)
N3 C11 C12 120.9(6)
N3 C11 C10 114.1(5)
C12 C11 C10 125.0(6)
C20 C23 H5A 109.5
C20 C23 H5B 109.5
H5A C23 H5B 109.5
C20 C23 H5C 109.5
H5A C23 H5C 109.5
H5B C23 H5C 109.5
N2 C6 C7 122.2(6)
N2 C6 C5 111.3(5)
C7 C6 C5 126.3(5)
C13 C14 C15 120.1(6)
C13 C14 H7 120.0
C15 C14 H7 120.0
N2 C10 C9 119.9(6)
N2 C10 C11 112.4(6)
C9 C10 C11 127.7(6)
C9 C8 C7 117.3(6)
C9 C8 C20 121.1(6)
C7 C8 C20 121.6(5)
C5 C4 C3 119.5(6)
C5 C4 H10 120.2
C3 C4 H10 120.2
N1 C5 C4 122.0(6)
N1 C5 C6 114.6(5)
C4 C5 C6 123.4(5)
C11 C12 C13 119.9(6)
C11 C12 H12 120.0
C13 C12 H12 120.0
C23 C20 C21 110.0(6)
C23 C20 C8 109.3(5)
C21 C20 C8 112.3(5)
C23 C20 C22 109.4(6)
C21 C20 C22 108.7(6)
C8 C20 C22 107.1(5)
C6 C7 C8 118.6(5)
C6 C7 H14 120.7
C8 C7 H14 120.7
C2 C3 C4 116.6(6)
C2 C3 C16 120.5(6)
C4 C3 C16 122.8(6)
C16 C17 H16A 109.5
C16 C17 H16B 109.5
H16A C17 H16B 109.5
C16 C17 H16C 109.5
H16A C17 H16C 109.5
H16B C17 H16C 109.5
C24 C26 H17A 109.5
C24 C26 H17B 109.5
H17A C26 H17B 109.5
C24 C26 H17C 109.5
H17A C26 H17C 109.5
H17B C26 H17C 109.5
C25 C24 C26 110.5(6)
C25 C24 C27 108.7(6)
C26 C24 C27 109.8(6)
C25 C24 C13 110.2(5)
C26 C24 C13 106.9(6)
C27 C24 C13 110.7(6)
N3 C15 C14 121.5(6)
N3 C15 H19 119.2
C14 C15 H19 119.2
C10 C9 C8 121.7(6)
C10 C9 H20 119.1
C8 C9 H20 119.1
C3 C16 C18 106.2(6)
C3 C16 C17 112.2(5)
C18 C16 C17 108.1(6)
C3 C16 C19 110.6(6)
C18 C16 C19 111.1(6)
C17 C16 C19 108.6(6)
C24 C27 H22A 109.5
C24 C27 H22B 109.5
H22A C27 H22B 109.5
C24 C27 H22C 109.5
H22A C27 H22C 109.5
H22B C27 H22C 109.5
C16 C19 H23A 109.5
C16 C19 H23B 109.5
H23A C19 H23B 109.5
C16 C19 H23C 109.5
H23A C19 H23C 109.5
H23B C19 H23C 109.5
C14 C13 C12 117.5(6)
C14 C13 C24 122.6(6)
C12 C13 C24 119.8(6)
C1 C2 C3 120.4(6)
C1 C2 H25 119.8
C3 C2 H25 119.8
C20 C21 H26A 109.5
C20 C21 H26B 109.5
H26A C21 H26B 109.5
C20 C21 H26C 109.5
H26A C21 H26C 109.5
H26B C21 H26C 109.5
C16 C18 H27A 109.5
C16 C18 H27B 109.5
H27A C18 H27B 109.5
C16 C18 H27C 109.5
H27A C18 H27C 109.5
H27B C18 H27C 109.5
N1 C1 C2 122.5(6)
N1 C1 H28 118.7
C2 C1 H28 118.7
C24 C25 H29A 109.5
C24 C25 H29B 109.5
H29A C25 H29B 109.5
C24 C25 H29C 109.5
H29A C25 H29C 109.5
H29B C25 H29C 109.5
C20 C22 H31A 109.5
C20 C22 H31B 109.5
H31A C22 H31B 109.5
C20 C22 H31C 109.5
H31A C22 H31C 109.5
H31B C22 H31C 109.5
Cl7 C28 Cl8 111.6(4)
Cl7 C28 H98A 109.3
Cl8 C28 H98A 109.3
Cl7 C28 H98B 109.3
Cl8 C28 H98B 109.3
H98A C28 H98B 108.0

loop_
_geom_bond_atom_site_label_1
_geom_bond_atom_site_label_2
_geom_bond_distance
Ga1 N2 1.995(5)
Ga1 N3 2.066(5)
Ga1 N1 2.092(5)
Ga1 Cl2 2.169(2)
Ga1 Cl1 2.195(2)
Ga2 Cl5 2.178(2)
Ga2 Cl6 2.1811(19)
Ga2 Cl3 2.188(2)
Ga2 Cl4 2.191(2)
N2 C6 1.352(7)
N2 C10 1.358(8)
N3 C11 1.336(8)
N3 C15 1.346(7)
N1 C5 1.340(7)
N1 C1 1.340(8)
C11 C12 1.388(9)
C11 C10 1.489(8)
C23 C20 1.529(10)
C23 H5A 0.9800
C23 H5B 0.9800
C23 H5C 0.9800
C6 C7 1.381(9)
C6 C5 1.503(9)
C14 C13 1.374(9)
C14 C15 1.385(9)
C14 H7 0.9500
C10 C9 1.370(9)
C8 C9 1.401(8)
C8 C7 1.417(9)
C8 C20 1.541(9)
C4 C5 1.403(8)
C4 C3 1.407(9)
C4 H10 0.9500
C12 C13 1.409(8)
C12 H12 0.9500
C20 C21 1.536(8)
C20 C22 1.543(10)
C7 H14 0.9500
C3 C2 1.403(9)
C3 C16 1.531(8)
C17 C16 1.537(9)
C17 H16A 0.9800
C17 H16B 0.9800
C17 H16C 0.9800
C26 C24 1.537(11)
C26 H17A 0.9800
C26 H17B 0.9800
C26 H17C 0.9800
C24 C25 1.533(10)
C24 C27 1.540(9)
C24 C13 1.553(9)
C15 H19 0.9500
C9 H20 0.9500
C16 C18 1.534(11)
C16 C19 1.538(10)
C27 H22A 0.9800
C27 H22B 0.9800
C27 H22C 0.9800
C19 H23A 0.9800
C19 H23B 0.9800
C19 H23C 0.9800
C2 C1 1.377(8)
C2 H25 0.9500
C21 H26A 0.9800
C21 H26B 0.9800
C21 H26C 0.9800
C18 H27A 0.9800
C18 H27B 0.9800
C18 H27C 0.9800
C1 H28 0.9500
C25 H29A 0.9800
C25 H29B 0.9800
C25 H29C 0.9800
C22 H31A 0.9800
C22 H31B 0.9800
C22 H31C 0.9800
Cl7 C28 1.741(8)
C28 Cl8 1.782(9)
C28 H98A 0.9900
C28 H98B 0.9900

loop_
_geom_torsion_atom_site_label_1
_geom_torsion_atom_site_label_2
_geom_torsion_atom_site_label_3
_geom_torsion_atom_site_label_4
_geom_torsion
N3 Ga1 N2 C6 -179.4(6)
N1 Ga1 N2 C6 1.7(5)
Cl2 Ga1 N2 C6 89.7(5)
Cl1 Ga1 N2 C6 -88.5(5)
N3 Ga1 N2 C10 3.4(5)
N1 Ga1 N2 C10 -175.5(6)
Cl2 Ga1 N2 C10 -87.5(5)
Cl1 Ga1 N2 C10 94.3(5)
N2 Ga1 N3 C11 -5.1(5)
N1 Ga1 N3 C11 -2.5(9)
Cl2 Ga1 N3 C11 119.9(5)
Cl1 Ga1 N3 C11 -124.6(5)
N2 Ga1 N3 C15 179.0(6)
N1 Ga1 N3 C15 -178.5(6)
Cl2 Ga1 N3 C15 -56.1(6)
Cl1 Ga1 N3 C15 59.4(6)
N2 Ga1 N1 C5 1.0(5)
N3 Ga1 N1 C5 -1.6(9)
Cl2 Ga1 N1 C5 -124.4(5)
Cl1 Ga1 N1 C5 120.5(5)
N2 Ga1 N1 C1 174.1(7)
N3 Ga1 N1 C1 171.5(6)
Cl2 Ga1 N1 C1 48.8(6)
Cl1 Ga1 N1 C1 -66.4(6)
C15 N3 C11 C12 0.5(10)
Ga1 N3 C11 C12 -175.7(5)
C15 N3 C11 C10 -178.1(6)
Ga1 N3 C11 C10 5.7(8)
C10 N2 C6 C7 -1.5(11)
Ga1 N2 C6 C7 -178.6(5)
C10 N2 C6 C5 173.4(6)
Ga1 N2 C6 C5 -3.8(8)
C6 N2 C10 C9 0.8(10)
Ga1 N2 C10 C9 178.0(5)
C6 N2 C10 C11 -178.7(6)
Ga1 N2 C10 C11 -1.5(8)
N3 C11 C10 N2 -2.9(9)
C12 C11 C10 N2 178.6(7)
N3 C11 C10 C9 177.7(7)
C12 C11 C10 C9 -0.8(12)
C1 N1 C5 C4 1.1(11)
Ga1 N1 C5 C4 174.7(5)
C1 N1 C5 C6 -176.7(7)
Ga1 N1 C5 C6 -3.2(8)
C3 C4 C5 N1 -3.4(11)
C3 C4 C5 C6 174.3(7)
N2 C6 C5 N1 4.4(9)
C7 C6 C5 N1 179.0(7)
N2 C6 C5 C4 -173.5(7)
C7 C6 C5 C4 1.2(12)
N3 C11 C12 C13 1.8(11)
C10 C11 C12 C13 -179.8(7)
C9 C8 C20 C23 -53.8(9)
C7 C8 C20 C23 129.4(7)
C9 C8 C20 C21 -176.2(7)
C7 C8 C20 C21 7.1(10)
C9 C8 C20 C22 64.6(8)
C7 C8 C20 C22 -112.2(7)
N2 C6 C7 C8 1.3(11)
C5 C6 C7 C8 -172.8(7)
C9 C8 C7 C6 -0.6(10)
C20 C8 C7 C6 176.3(7)
C5 C4 C3 C2 4.0(11)
C5 C4 C3 C16 -172.0(7)
C11 N3 C15 C14 -0.9(11)
Ga1 N3 C15 C14 174.9(5)
C13 C14 C15 N3 -0.9(11)
N2 C10 C9 C8 -0.1(11)
C11 C10 C9 C8 179.3(7)
C7 C8 C9 C10 0.0(11)
C20 C8 C9 C10 -176.9(7)
C2 C3 C16 C18 -74.6(9)
C4 C3 C16 C18 101.2(8)
C2 C3 C16 C17 167.4(7)
C4 C3 C16 C17 -16.7(10)
C2 C3 C16 C19 46.0(10)
C4 C3 C16 C19 -138.2(7)
C15 C14 C13 C12 3.1(11)
C15 C14 C13 C24 -177.4(7)
C11 C12 C13 C14 -3.5(11)
C11 C12 C13 C24 177.0(7)
C25 C24 C13 C14 136.0(7)
C26 C24 C13 C14 -103.9(8)
C27 C24 C13 C14 15.7(10)
C25 C24 C13 C12 -44.6(9)
C26 C24 C13 C12 75.6(8)
C27 C24 C13 C12 -164.9(7)
C4 C3 C2 C1 -2.8(11)
C16 C3 C2 C1 173.4(7)
C5 N1 C1 C2 0.2(12)
Ga1 N1 C1 C2 -172.7(6)
C3 C2 C1 N1 0.7(12)
